data_4121360
loop_
_publ_author_name
'Javier Carreras'
'Gopinadhanpillai Gopakumar'
'Liangu Gu'
'Ana Gimeno'
'Pawel Linowski'
'Jekaterina Petu\<skova'
'Walter Thiel'
'Manuel Alcarazo'

_publ_section_title
;
 Polycationic Ligands in Gold Catalysis: Synthesis and Applications of
 Extremely \p-Acidic Catalysts
;
_journal_name_full 'Journal of the American Chemical Society'
_journal_page_first 18815
_journal_page_last 18823
_journal_paper_doi 10.1021/ja411146x
_journal_volume 135
_journal_year 2013
_chemical_compound_source dichloromethane,hexane
_chemical_formula_moiety 'C16 H16 O4'
_chemical_formula_sum 'C16 H16 O4'
_chemical_formula_weight 272.29
_space_group_IT_number 14
_symmetry_cell_setting monoclinic
_symmetry_Int_Tables_number 14
_symmetry_space_group_name_Hall '-P 2yn'
_symmetry_space_group_name_H-M 'P 1 21/n 1'
_atom_sites_solution_hydrogens geom
_atom_sites_solution_primary direct
_atom_sites_solution_secondary difmap
_audit_block_code CSJ-CB-151-01
_audit_creation_date 2013-01-18
_audit_creation_method SHELXL-97
_cell_angle_alpha 90.00
_cell_angle_beta 114.173(2)
_cell_angle_gamma 90.00
_cell_formula_units_Z 8
_cell_length_a 18.7373(19)
_cell_length_b 7.5768(8)
_cell_length_c 20.604(2)
_cell_measurement_reflns_used 9134
_cell_measurement_temperature 100
_cell_measurement_theta_max 32.1021
_cell_volume 2668.6(5)
_computing_cell_refinement 'Bruker SAINT'
_computing_data_collection 'Bruker APEX2'
_computing_data_reduction 'Bruker SAINT'
_computing_molecular_graphics 'Bruker SHELXTL'
_computing_publication_material 'Bruker SHELXTL'
_computing_structure_refinement 'SHELXL-97 (Sheldrick, 2008)'
_computing_structure_solution 'SHELXS-97 (Sheldrick, 2008)'
_diffrn_ambient_temperature 100
_diffrn_measured_fraction_theta_full 1.000
_diffrn_measured_fraction_theta_max 1.000
_diffrn_measurement_device_type 'Bruker APEX-II CCD'
_diffrn_measurement_method '\f and \w scans'
_diffrn_radiation_monochromator graphite
_diffrn_radiation_source 'sealed tube'
_diffrn_radiation_type MoK\a
_diffrn_radiation_wavelength 0.71073
_diffrn_reflns_av_R_equivalents 0.0256
_diffrn_reflns_av_sigmaI/netI 0.0131
_diffrn_reflns_limit_h_max 27
_diffrn_reflns_limit_h_min -27
_diffrn_reflns_limit_k_max 10
_diffrn_reflns_limit_k_min -10
_diffrn_reflns_limit_l_max 29
_diffrn_reflns_limit_l_min -29
_diffrn_reflns_number 75168
_diffrn_reflns_theta_full 27.50
_diffrn_reflns_theta_max 31.00
_diffrn_reflns_theta_min 1.91
_diffrn_standards_number 0
_exptl_absorpt_coefficient_mu 0.097
_exptl_absorpt_correction_T_max 1.0000
_exptl_absorpt_correction_T_min 0.8879
_exptl_absorpt_correction_type gaussian
_exptl_absorpt_process_details 'SADABS (Bruker AXS, 2008)'
_exptl_crystal_colour colorless
_exptl_crystal_density_diffrn 1.355
_exptl_crystal_description block
_exptl_crystal_F_000 1152
_exptl_crystal_size_max 0.38
_exptl_crystal_size_mid 0.22
_exptl_crystal_size_min 0.06
_refine_diff_density_max 1.226
_refine_diff_density_min -0.386
_refine_diff_density_rms 0.097
_refine_ls_extinction_method none
_refine_ls_goodness_of_fit_ref 1.165
_refine_ls_hydrogen_treatment constr
_refine_ls_matrix_type full
_refine_ls_number_parameters 369
_refine_ls_number_reflns 8476
_refine_ls_number_restraints 0
_refine_ls_restrained_S_all 1.165
_refine_ls_R_factor_all 0.0825
_refine_ls_R_factor_gt 0.0783
_refine_ls_shift/su_max 0.000
_refine_ls_shift/su_mean 0.000
_refine_ls_structure_factor_coef Fsqd
_refine_ls_weighting_details 'calc w=1/[\s^2^(Fo^2^)+(0.0820P)^2^+5.0797P] where P=(Fo^2^+2Fc^2^)/3'
_refine_ls_weighting_scheme calc
_refine_ls_wR_factor_gt 0.2149
_refine_ls_wR_factor_ref 0.2178
_reflns_number_gt 7693
_reflns_number_total 8476
_reflns_threshold_expression >2sigma(I)
_cod_data_source_file ja411146x_si_002.cif
_cod_data_source_block 8128sadabs
_cod_original_cell_volume 2668.7(5)
_cod_original_sg_symbol_Hall '-p 2yn'
_cod_database_code 4121360

loop_
_symmetry_equiv_pos_as_xyz
'x, y, z'
'-x+1/2, y+1/2, -z+1/2'
'-x, -y, -z'
'x-1/2, -y-1/2, z-1/2'

loop_
_atom_site_label
_atom_site_type_symbol
_atom_site_fract_x
_atom_site_fract_y
_atom_site_fract_z
_atom_site_U_iso_or_equiv
_atom_site_adp_type
_atom_site_occupancy
_atom_site_symmetry_multiplicity
_atom_site_calc_flag
_atom_site_refinement_flags
O1 O 0.20863(8) 0.2062(2) 0.16930(7) 0.0159(3) Uani 1 1 d .
O2 O 0.10257(9) 0.3351(2) 0.21150(8) 0.0193(3) Uani 1 1 d .
H2 H 0.0636 0.3709 0.2180 0.029 Uiso 1 1 calc R
O3 O -0.04032(9) 0.1937(2) 0.17111(9) 0.0218(3) Uani 1 1 d .
O4 O 0.23972(9) 0.15559(19) 0.06117(8) 0.0180(3) Uani 1 1 d .
H4 H 0.2324 0.1957 0.0960 0.027 Uiso 1 1 calc R
O5 O 0.08619(8) -0.2289(2) 0.34937(8) 0.0174(3) Uani 1 1 d .
O6 O 0.15883(8) -0.2083(2) 0.49303(8) 0.0204(3) Uani 1 1 d .
H6 H 0.1792 -0.2433 0.4658 0.031 Uiso 1 1 calc R
O7 O 0.08256(9) -0.2380(2) 0.57561(8) 0.0233(3) Uani 1 1 d .
O8 O 0.01451(9) -0.4634(2) 0.25658(9) 0.0262(4) Uani 1 1 d .
H8 H 0.0457 -0.4030 0.2905 0.039 Uiso 1 1 calc R
C1 C 0.12111(11) -0.0310(3) 0.10223(10) 0.0146(3) Uani 1 1 d .
C2 C 0.13663(11) 0.1203(3) 0.14578(10) 0.0144(3) Uani 1 1 d .
C3 C 0.08199(11) 0.1920(3) 0.16785(10) 0.0148(3) Uani 1 1 d .
C4 C 0.00837(11) 0.1127(3) 0.14595(10) 0.0166(3) Uani 1 1 d .
C5 C -0.00798(11) -0.0397(3) 0.10497(10) 0.0183(4) Uani 1 1 d .
H5 H -0.0575 -0.0952 0.0911 0.022 Uiso 1 1 calc R
C6 C 0.04770(11) -0.1118(3) 0.08399(10) 0.0173(3) Uani 1 1 d .
C7 C 0.03163(13) -0.2848(3) 0.04511(11) 0.0210(4) Uani 1 1 d .
H7A H 0.0164 -0.2645 -0.0063 0.025 Uiso 1 1 calc R
H7B H -0.0118 -0.3467 0.0511 0.025 Uiso 1 1 calc R
C8 C 0.10591(13) -0.3969(3) 0.07563(11) 0.0207(4) Uani 1 1 d .
H8A H 0.1206 -0.4187 0.1269 0.025 Uiso 1 1 calc R
H8B H 0.0966 -0.5123 0.0510 0.025 Uiso 1 1 calc R
C9 C 0.17075(12) -0.3004(3) 0.06557(10) 0.0180(4) Uani 1 1 d .
C10 C 0.22013(13) -0.3898(3) 0.04171(11) 0.0213(4) Uani 1 1 d .
H10 H 0.2150 -0.5139 0.0349 0.026 Uiso 1 1 calc R
C11 C 0.27672(13) -0.3000(3) 0.02779(12) 0.0227(4) Uani 1 1 d .
H11 H 0.3111 -0.3625 0.0126 0.027 Uiso 1 1 calc R
C12 C 0.28278(12) -0.1178(3) 0.03616(11) 0.0205(4) Uani 1 1 d .
H12 H 0.3208 -0.0554 0.0258 0.025 Uiso 1 1 calc R
C13 C 0.23309(11) -0.0258(3) 0.05975(10) 0.0161(3) Uani 1 1 d .
C14 C 0.17709(11) -0.1154(3) 0.07693(10) 0.0156(3) Uani 1 1 d .
C15 C 0.26287(12) 0.1497(3) 0.23924(12) 0.0237(4) Uani 1 1 d .
H15A H 0.2744 0.0239 0.2380 0.036 Uiso 1 1 calc R
H15B H 0.2395 0.1692 0.2734 0.036 Uiso 1 1 calc R
H15C H 0.3114 0.2179 0.2537 0.036 Uiso 1 1 calc R
C16 C -0.11772(13) 0.1240(4) 0.14838(14) 0.0290(5) Uani 1 1 d .
H16A H -0.1433 0.1244 0.0963 0.043 Uiso 1 1 calc R
H16B H -0.1478 0.1971 0.1674 0.043 Uiso 1 1 calc R
H16C H -0.1151 0.0029 0.1658 0.043 Uiso 1 1 calc R
C21 C -0.04177(11) -0.2669(3) 0.35378(10) 0.0154(3) Uani 1 1 d .
C22 C 0.03968(11) -0.2425(2) 0.38763(10) 0.0141(3) Uani 1 1 d .
C23 C 0.08015(11) -0.2331(3) 0.46121(10) 0.0157(3) Uani 1 1 d .
C24 C 0.03825(12) -0.2438(3) 0.50407(11) 0.0172(4) Uani 1 1 d .
C25 C -0.04275(12) -0.2561(3) 0.47188(11) 0.0195(4) Uani 1 1 d .
H25 H -0.0715 -0.2576 0.5006 0.023 Uiso 1 1 calc R
C26 C -0.08259(12) -0.2662(3) 0.39806(11) 0.0189(4) Uani 1 1 d .
C27 C -0.17078(13) -0.2733(4) 0.36364(13) 0.0271(5) Uani 1 1 d .
H27A H -0.1923 -0.2228 0.3962 0.032 Uiso 1 1 calc R
H27B H -0.1884 -0.3975 0.3537 0.032 Uiso 1 1 calc R
C28 C -0.20025(12) -0.1688(3) 0.29461(12) 0.0254(4) Uani 1 1 d .
H28A H -0.2581 -0.1733 0.2715 0.030 Uiso 1 1 calc R
H28B H -0.1842 -0.0437 0.3047 0.030 Uiso 1 1 calc R
C29 C -0.16666(11) -0.2462(3) 0.24568(11) 0.0167(4) Uani 1 1 d .
C30 C -0.21342(12) -0.2718(3) 0.17385(12) 0.0204(4) Uani 1 1 d .
H30 H -0.2661 -0.2319 0.1541 0.025 Uiso 1 1 calc R
C31 C -0.18254(13) -0.3564(3) 0.13075(11) 0.0227(4) Uani 1 1 d .
H31 H -0.2143 -0.3743 0.0817 0.027 Uiso 1 1 calc R
C32 C -0.10589(13) -0.4140(3) 0.15951(11) 0.0225(4) Uani 1 1 d .
H32 H -0.0851 -0.4717 0.1301 0.027 Uiso 1 1 calc R
C33 C -0.05868(12) -0.3881(3) 0.23158(11) 0.0198(4) Uani 1 1 d .
C34 C -0.08708(11) -0.2984(3) 0.27593(11) 0.0177(4) Uani 1 1 d .
C35 C 0.08158(14) -0.0563(3) 0.31638(13) 0.0262(4) Uani 1 1 d .
H35A H 0.1012 0.0344 0.3534 0.039 Uiso 1 1 calc R
H35B H 0.0270 -0.0305 0.2849 0.039 Uiso 1 1 calc R
H35C H 0.1134 -0.0569 0.2886 0.039 Uiso 1 1 calc R
C36 C 0.04150(15) -0.2462(3) 0.62074(12) 0.0267(5) Uani 1 1 d .
H36A H 0.0792 -0.2476 0.6706 0.040 Uiso 1 1 calc R
H36B H 0.0097 -0.3538 0.6103 0.040 Uiso 1 1 calc R
H36C H 0.0074 -0.1428 0.6122 0.040 Uiso 1 1 calc R

loop_
_atom_site_aniso_label
_atom_site_aniso_U_11
_atom_site_aniso_U_22
_atom_site_aniso_U_33
_atom_site_aniso_U_23
_atom_site_aniso_U_13
_atom_site_aniso_U_12
O1 0.0120(6) 0.0191(6) 0.0157(6) -0.0023(5) 0.0046(5) -0.0026(5)
O2 0.0175(6) 0.0183(7) 0.0241(7) -0.0064(6) 0.0108(6) -0.0018(5)
O3 0.0150(6) 0.0239(7) 0.0293(8) -0.0016(6) 0.0121(6) -0.0010(5)
O4 0.0217(7) 0.0141(6) 0.0220(7) -0.0014(5) 0.0128(6) -0.0022(5)
O5 0.0140(6) 0.0250(7) 0.0154(6) -0.0016(5) 0.0082(5) -0.0001(5)
O6 0.0138(6) 0.0295(8) 0.0177(7) -0.0042(6) 0.0062(5) -0.0011(6)
O7 0.0192(7) 0.0367(9) 0.0144(7) -0.0019(6) 0.0074(6) -0.0001(6)
O8 0.0183(7) 0.0335(9) 0.0234(7) -0.0108(7) 0.0051(6) 0.0055(6)
C1 0.0153(8) 0.0151(8) 0.0130(7) 0.0002(6) 0.0053(6) -0.0015(6)
C2 0.0130(7) 0.0156(8) 0.0136(7) -0.0001(6) 0.0046(6) -0.0026(6)
C3 0.0145(8) 0.0149(8) 0.0137(7) -0.0004(6) 0.0045(6) -0.0016(6)
C4 0.0138(8) 0.0194(8) 0.0166(8) 0.0015(7) 0.0061(6) -0.0012(6)
C5 0.0152(8) 0.0210(9) 0.0176(8) -0.0006(7) 0.0056(7) -0.0053(7)
C6 0.0176(8) 0.0186(8) 0.0143(8) -0.0022(6) 0.0053(6) -0.0056(7)
C7 0.0213(9) 0.0243(9) 0.0166(8) -0.0039(7) 0.0068(7) -0.0095(8)
C8 0.0269(10) 0.0156(8) 0.0191(9) -0.0025(7) 0.0087(8) -0.0064(7)
C9 0.0224(9) 0.0166(8) 0.0140(8) -0.0023(7) 0.0063(7) -0.0029(7)
C10 0.0287(10) 0.0161(9) 0.0198(9) -0.0025(7) 0.0106(8) 0.0005(7)
C11 0.0252(10) 0.0225(10) 0.0232(9) -0.0028(8) 0.0127(8) 0.0031(8)
C12 0.0218(9) 0.0217(9) 0.0211(9) -0.0003(7) 0.0119(7) 0.0022(7)
C13 0.0183(8) 0.0145(8) 0.0159(8) 0.0000(6) 0.0075(7) 0.0002(6)
C14 0.0169(8) 0.0162(8) 0.0129(7) -0.0003(6) 0.0054(6) -0.0015(6)
C15 0.0159(9) 0.0260(10) 0.0220(9) 0.0019(8) 0.0005(7) -0.0007(7)
C16 0.0156(9) 0.0338(12) 0.0394(13) -0.0023(10) 0.0132(9) -0.0037(8)
C21 0.0124(7) 0.0190(8) 0.0149(8) -0.0010(6) 0.0057(6) 0.0012(6)
C22 0.0131(8) 0.0156(8) 0.0150(8) -0.0020(6) 0.0071(6) 0.0002(6)
C23 0.0135(8) 0.0174(8) 0.0161(8) -0.0028(6) 0.0059(7) -0.0003(6)
C24 0.0172(8) 0.0199(9) 0.0152(8) -0.0017(6) 0.0074(7) 0.0006(6)
C25 0.0165(8) 0.0257(10) 0.0193(9) -0.0008(7) 0.0104(7) 0.0006(7)
C26 0.0127(8) 0.0265(10) 0.0188(9) -0.0010(7) 0.0076(7) 0.0010(7)
C27 0.0143(9) 0.0448(14) 0.0238(10) -0.0024(9) 0.0095(8) -0.0015(9)
C28 0.0156(9) 0.0329(11) 0.0276(10) -0.0020(9) 0.0087(8) 0.0045(8)
C29 0.0125(8) 0.0169(9) 0.0198(9) -0.0003(6) 0.0057(7) -0.0002(6)
C30 0.0145(8) 0.0224(9) 0.0205(9) 0.0024(7) 0.0033(7) -0.0001(7)
C31 0.0224(9) 0.0222(10) 0.0182(9) -0.0008(7) 0.0031(7) -0.0024(8)
C32 0.0238(10) 0.0234(10) 0.0186(9) -0.0036(7) 0.0070(8) 0.0005(8)
C33 0.0168(8) 0.0212(9) 0.0200(9) -0.0034(7) 0.0060(7) 0.0012(7)
C34 0.0145(8) 0.0198(9) 0.0180(8) -0.0023(7) 0.0058(7) 0.0003(7)
C35 0.0270(10) 0.0298(11) 0.0259(10) 0.0053(9) 0.0151(9) 0.0005(9)
C36 0.0275(11) 0.0372(13) 0.0190(9) 0.0000(8) 0.0131(9) 0.0024(9)

loop_
_atom_type_symbol
_atom_type_description
_atom_type_scat_dispersion_real
_atom_type_scat_dispersion_imag
_atom_type_scat_source
C C 0.0033 0.0016 'International Tables Vol C Tables 4.2.6.8 and 6.1.1.4'
H H 0.0000 0.0000 'International Tables Vol C Tables 4.2.6.8 and 6.1.1.4'
O O 0.0106 0.0060 'International Tables Vol C Tables 4.2.6.8 and 6.1.1.4'

loop_
_exptl_crystal_face_index_h
_exptl_crystal_face_index_k
_exptl_crystal_face_index_l
_exptl_crystal_face_perp_dist
_cell_measurement_theta_min
2.48
;
;
;
;
;
;
2.4790

loop_
_geom_angle_atom_site_label_1
_geom_angle_atom_site_label_2
_geom_angle_atom_site_label_3
_geom_angle
C2 O1 C15 113.16(15)
C4 O3 C16 117.09(18)
C22 O5 C35 113.37(15)
C24 O7 C36 116.72(17)
C6 C1 C2 116.56(17)
C6 C1 C14 118.02(17)
C2 C1 C14 125.36(16)
C3 C2 O1 116.19(16)
C3 C2 C1 122.57(17)
O1 C2 C1 121.24(16)
O2 C3 C2 118.75(16)
O2 C3 C4 122.06(17)
C2 C3 C4 119.18(17)
O3 C4 C5 126.10(17)
O3 C4 C3 114.10(18)
C5 C4 C3 119.73(18)
C4 C5 C6 120.52(18)
C5 C6 C1 121.34(18)
C5 C6 C7 119.72(17)
C1 C6 C7 118.83(18)
C6 C7 C8 108.42(16)
C9 C8 C7 108.91(17)
C10 C9 C14 121.14(19)
C10 C9 C8 120.33(19)
C14 C9 C8 118.42(18)
C11 C10 C9 120.8(2)
C10 C11 C12 119.5(2)
C11 C12 C13 120.4(2)
O4 C13 C12 115.89(18)
O4 C13 C14 122.93(17)
C12 C13 C14 121.09(18)
C13 C14 C9 117.04(18)
C13 C14 C1 125.65(17)
C9 C14 C1 117.22(17)
C22 C21 C26 116.38(18)
C22 C21 C34 125.26(17)
C26 C21 C34 118.33(17)
C23 C22 O5 115.03(16)
C23 C22 C21 122.93(17)
O5 C22 C21 122.03(17)
O6 C23 C22 122.16(17)
O6 C23 C24 118.69(17)
C22 C23 C24 119.12(18)
O7 C24 C25 125.51(18)
O7 C24 C23 115.35(18)
C25 C24 C23 119.13(19)
C24 C25 C26 121.11(18)
C25 C26 C21 121.04(18)
C25 C26 C27 120.56(18)
C21 C26 C27 118.39(18)
C26 C27 C28 109.23(19)
C29 C28 C27 109.35(19)
C30 C29 C34 121.35(19)
C30 C29 C28 120.78(18)
C34 C29 C28 117.81(18)
C29 C30 C31 119.70(19)
C32 C31 C30 120.03(19)
C31 C32 C33 120.4(2)
O8 C33 C32 116.11(18)
O8 C33 C34 122.78(18)
C32 C33 C34 121.02(19)
C33 C34 C29 117.33(18)
C33 C34 C21 125.07(18)
C29 C34 C21 117.40(17)

loop_
_geom_bond_atom_site_label_1
_geom_bond_atom_site_label_2
_geom_bond_distance
O1 C2 1.394(2)
O1 C15 1.447(2)
O2 C3 1.360(2)
O3 C4 1.366(2)
O3 C16 1.430(3)
O4 C13 1.380(2)
O5 C22 1.398(2)
O5 C35 1.460(3)
O6 C23 1.359(2)
O7 C24 1.364(2)
O7 C36 1.430(3)
O8 C33 1.376(2)
C1 C6 1.409(3)
C1 C2 1.410(3)
C1 C14 1.493(3)
C2 C3 1.390(3)
C3 C4 1.399(3)
C4 C5 1.389(3)
C5 C6 1.394(3)
C6 C7 1.502(3)
C7 C8 1.529(3)
C8 C9 1.503(3)
C9 C10 1.389(3)
C9 C14 1.419(3)
C10 C11 1.385(3)
C11 C12 1.390(3)
C12 C13 1.400(3)
C13 C14 1.411(3)
C21 C22 1.406(3)
C21 C26 1.410(3)
C21 C34 1.495(3)
C22 C23 1.392(3)
C23 C24 1.404(3)
C24 C25 1.388(3)
C25 C26 1.395(3)
C26 C27 1.509(3)
C27 C28 1.521(3)
C28 C29 1.509(3)
C29 C30 1.391(3)
C29 C34 1.417(3)
C30 C31 1.398(3)
C31 C32 1.381(3)
C32 C33 1.396(3)
C33 C34 1.407(3)
